data_7160630
loop_
_publ_author_name
'Liu, Chencheng'
'Tong, Yao'
'Wang, Fenhua'
'Li, Qinghai'

_publ_section_title
;
 Convenient one-step construction of fused or zwitterionic indanes from
 tetraynes.
;
_journal_issue 20
_journal_name_full 'Organic &amp; biomolecular chemistry'
_journal_page_first 4909
_journal_page_last 4916
_journal_paper_doi 10.1039/d5ob00370a
_journal_volume 23
_journal_year 2025
_chemical_formula_moiety '2(C45 H39 N O4)'
_chemical_formula_sum 'C90 H78 N2 O8'
_chemical_formula_weight 1315.54
_space_group_crystal_system monoclinic
_space_group_IT_number 14
_space_group_name_Hall '-P 2yn'
_space_group_name_H-M_alt 'P 1 21/n 1'
_atom_sites_solution_hydrogens geom
_atom_sites_solution_primary direct
_audit_creation_date 2023-11-18
_audit_creation_method
;
Olex2 1.5
(compiled 2023.08.24 svn.re1ec1418 for OlexSys, GUI svn.r6817)
;
_audit_update_record
;
2025-02-26 deposited with the CCDC.	2025-04-16 downloaded from the CCDC.
;
_cell_angle_alpha 90
_cell_angle_beta 100.575(2)
_cell_angle_gamma 90
_cell_formula_units_Z 4
_cell_length_a 22.9592(9)
_cell_length_b 9.5176(4)
_cell_length_c 33.7688(13)
_cell_measurement_reflns_used 9938
_cell_measurement_temperature 273.15
_cell_measurement_theta_max 67.70
_cell_measurement_theta_min 2.56
_cell_volume 7253.7(5)
_computing_cell_refinement 'SAINT V8.40B (?, 2016)'
_computing_data_reduction 'SAINT V8.40B (?, 2016)'
_computing_molecular_graphics 'Olex2 1.5 (Dolomanov et al., 2009)'
_computing_publication_material 'Olex2 1.5 (Dolomanov et al., 2009)'
_computing_structure_refinement 'SHELXL 2013/2 (Sheldrick, 2015)'
_computing_structure_solution 'SHELXS  (Sheldrick, 2008)'
_diffrn_ambient_temperature 273.15
_diffrn_measured_fraction_theta_full 0.988
_diffrn_measured_fraction_theta_max 0.986
_diffrn_measurement_device_type 'Bruker APEX-II CCD'
_diffrn_measurement_method '\f and \w scans'
_diffrn_radiation_type CuK\a
_diffrn_radiation_wavelength 1.54178
_diffrn_reflns_av_R_equivalents 0.0781
_diffrn_reflns_av_unetI/netI 0.0625
_diffrn_reflns_Laue_measured_fraction_full 0.988
_diffrn_reflns_Laue_measured_fraction_max 0.986
_diffrn_reflns_limit_h_max 27
_diffrn_reflns_limit_h_min -27
_diffrn_reflns_limit_k_max 10
_diffrn_reflns_limit_k_min -11
_diffrn_reflns_limit_l_max 40
_diffrn_reflns_limit_l_min -39
_diffrn_reflns_number 95633
_diffrn_reflns_point_group_measured_fraction_full 0.988
_diffrn_reflns_point_group_measured_fraction_max 0.986
_diffrn_reflns_theta_full 67.679
_diffrn_reflns_theta_max 68.415
_diffrn_reflns_theta_min 2.156
_diffrn_source_current 1.1
_diffrn_source_power 0.05500000000000001
_diffrn_source_voltage 50.0
_diffrn_standards_number 0
_exptl_absorpt_coefficient_mu 0.602
_exptl_absorpt_correction_T_max 0.7531
_exptl_absorpt_correction_T_min 0.6883
_exptl_absorpt_correction_type none
_exptl_absorpt_process_details
;
SADABS-2016/2 (Bruker,2016/2) was used for absorption correction.
wR2(int) was 0.0942 before and 0.0566 after correction.
The Ratio of minimum to maximum transmission is 0.9140.
The \l/2 correction factor is Not present.
;
_exptl_crystal_colour 'clear colourless'
_exptl_crystal_colour_lustre clear
_exptl_crystal_colour_primary colourless
_exptl_crystal_density_diffrn 1.205
_exptl_crystal_description block
_exptl_crystal_F_000 2784
_exptl_crystal_size_max 0.5
_exptl_crystal_size_mid 0.1
_exptl_crystal_size_min 0.1
_refine_diff_density_max 0.206
_refine_diff_density_min -0.160
_refine_diff_density_rms 0.034
_refine_ls_extinction_coef 0.00066(5)
_refine_ls_extinction_expression Fc^*^=kFc[1+0.001xFc^2^\l^3^/sin(2\q)]^-1/4^
_refine_ls_extinction_method SHELXL
_refine_ls_goodness_of_fit_ref 1.013
_refine_ls_hydrogen_treatment constr
_refine_ls_matrix_type full
_refine_ls_number_parameters 910
_refine_ls_number_reflns 13154
_refine_ls_number_restraints 0
_refine_ls_restrained_S_all 1.013
_refine_ls_R_factor_all 0.1322
_refine_ls_R_factor_gt 0.0656
_refine_ls_shift/su_max 0.001
_refine_ls_shift/su_mean 0.000
_refine_ls_structure_factor_coef Fsqd
_refine_ls_weighting_details
;
 w=1/[\s^2^(Fo^2^)+(0.0596P)^2^+1.9542P]
 where P=(Fo^2^+2Fc^2^)/3
;
_refine_ls_weighting_scheme calc
_refine_ls_wR_factor_gt 0.1279
_refine_ls_wR_factor_ref 0.1518
_reflns_Friedel_coverage 0.000
_reflns_number_gt 7221
_reflns_number_total 13154
_reflns_threshold_expression 'I > 2\s(I)'
_cod_data_source_file d5ob00370a2.cif
_cod_data_source_block 1_a
_cod_database_code 7160630
_shelxl_version_number 2013-2
_shelx_space_group_comment
;
The symmetry employed for this shelxl refinement is uniquely defined
by the following loop, which should always be used as a source of
symmetry information in preference to the above space-group names.
They are only intended as comments.
;
_shelx_estimated_absorpt_t_max 0.942
_shelx_estimated_absorpt_t_min 0.753
_olex2_refinement_description
;
1. Fixed Uiso
 At 1.2 times of:
  All C(H) groups, All C(H,H) groups
 At 1.5 times of:
  All C(H,H,H) groups
2.a Ternary CH refined with riding coordinates:
 C2(H2), C6(H6), C19(H19), C47(H47), C50(H50), C64(H64)
2.b Secondary CH2 refined with riding coordinates:
 C10(H10A,H10B), C13(H13A,H13B), C18(H18A,H18B), C55(H55A,H55B), C57(H57A,
 H57B), C63(H63A,H63B)
2.c Aromatic/amide H refined with riding coordinates:
 C21(H21), C22(H22), C23(H23), C24(H24), C27(H27), C28(H28), C29(H29),
 C30(H30), C33(H33), C34(H34), C35(H35), C36(H36), C37(H37), C41(H41), C42(H42),
  C43(H43), C44(H44), C45(H45), C66(H66), C67(H67), C68(H68), C69(H69),
 C72(H72), C73(H73), C74(H74), C75(H75), C78(H78), C79(H79), C80(H80), C81(H81),
  C82(H82), C86(H86), C87(H87), C88(H88), C89(H89), C90(H90)
2.d Idealised Me refined as rotating group:
 C1(H1A,H1B,H1C), C3(H3A,H3B,H3C), C5(H5A,H5B,H5C), C7(H7A,H7B,H7C), C46(H46A,
 H46B,H46C), C48(H48A,H48B,H48C), C49(H49A,H49B,H49C), C51(H51A,H51B,H51C)
;
_olex2_submission_special_instructions 'No special instructions were received'

loop_
_space_group_symop_operation_xyz
'x, y, z'
'-x+1/2, y+1/2, -z+1/2'
'-x, -y, -z'
'x-1/2, -y-1/2, z-1/2'

loop_
_atom_site_label
_atom_site_type_symbol
_atom_site_fract_x
_atom_site_fract_y
_atom_site_fract_z
_atom_site_U_iso_or_equiv
_atom_site_adp_type
_atom_site_occupancy
_atom_site_site_symmetry_order
_atom_site_calc_flag
_atom_site_refinement_flags_posn
_atom_site_refinement_flags_adp
_atom_site_refinement_flags_occupancy
_atom_site_disorder_assembly
_atom_site_disorder_group
O1 O 0.86241(7) 0.8927(2) 0.27481(5) 0.0787(6) Uani 1 1 d . . . . .
O2 O 0.78964(8) 0.7341(2) 0.27309(6) 0.0880(6) Uani 1 1 d . . . . .
O3 O 0.92253(8) 0.5938(2) 0.28013(5) 0.0744(5) Uani 1 1 d . . . . .
O4 O 0.98327(9) 0.7093(2) 0.32847(6) 0.0966(7) Uani 1 1 d . . . . .
N1 N 0.92215(8) 0.8119(2) 0.53450(5) 0.0545(5) Uani 1 1 d . . . . .
C1 C 0.8492(2) 0.8842(5) 0.20240(10) 0.154(2) Uani 1 1 d . . . . .
H1A H 0.8913 0.8913 0.2038 0.231 Uiso 1 1 calc R U . . .
H1B H 0.8291 0.9258 0.1778 0.231 Uiso 1 1 calc R U . . .
H1C H 0.8382 0.7870 0.2032 0.231 Uiso 1 1 calc R U . . .
C2 C 0.83203(14) 0.9601(5) 0.23764(11) 0.1084(13) Uani 1 1 d . . . . .
H2 H 0.7890 0.9549 0.2361 0.130 Uiso 1 1 calc R U . . .
C3 C 0.85200(17) 1.1112(4) 0.24145(13) 0.1341(16) Uani 1 1 d . . . . .
H3A H 0.8405 1.1522 0.2648 0.201 Uiso 1 1 calc R U . . .
H3B H 0.8339 1.1622 0.2179 0.201 Uiso 1 1 calc R U . . .
H3C H 0.8943 1.1152 0.2441 0.201 Uiso 1 1 calc R U . . .
C4 C 0.83703(12) 0.7802(3) 0.28803(7) 0.0663(7) Uani 1 1 d . . . . .
C5 C 0.94566(19) 0.5005(5) 0.22022(10) 0.1411(16) Uani 1 1 d . . . . .
H5A H 0.9158 0.4301 0.2204 0.212 Uiso 1 1 calc R U . . .
H5B H 0.9763 0.4639 0.2072 0.212 Uiso 1 1 calc R U . . .
H5C H 0.9282 0.5817 0.2058 0.212 Uiso 1 1 calc R U . . .
C6 C 0.97154(14) 0.5408(4) 0.26240(10) 0.0927(10) Uani 1 1 d . . . . .
H6 H 1.0005 0.6161 0.2620 0.111 Uiso 1 1 calc R U . . .
C7 C 1.0005(2) 0.4217(5) 0.28690(13) 0.1498(17) Uani 1 1 d . . . . .
H7A H 1.0165 0.4541 0.3136 0.225 Uiso 1 1 calc R U . . .
H7B H 1.0318 0.3848 0.2747 0.225 Uiso 1 1 calc R U . . .
H7C H 0.9718 0.3494 0.2883 0.225 Uiso 1 1 calc R U . . .
C8 C 0.93463(12) 0.6771(3) 0.31241(8) 0.0640(7) Uani 1 1 d . . . . .
C9 C 0.87744(10) 0.7236(3) 0.32526(7) 0.0567(6) Uani 1 1 d . . . . .
C10 C 0.89132(11) 0.8345(3) 0.35903(7) 0.0605(7) Uani 1 1 d . . . . .
H10A H 0.9287 0.8810 0.3584 0.073 Uiso 1 1 calc R U . . .
H10B H 0.8602 0.9045 0.3566 0.073 Uiso 1 1 calc R U . . .
C11 C 0.89454(10) 0.7505(3) 0.39689(7) 0.0501(6) Uani 1 1 d . . . . .
C12 C 0.87189(9) 0.6162(3) 0.38897(6) 0.0494(6) Uani 1 1 d . . . . .
C13 C 0.85017(11) 0.5970(3) 0.34438(7) 0.0611(7) Uani 1 1 d . . . . .
H13A H 0.8072 0.5993 0.3379 0.073 Uiso 1 1 calc R U . . .
H13B H 0.8640 0.5086 0.3351 0.073 Uiso 1 1 calc R U . . .
C14 C 0.91488(10) 0.7822(3) 0.43683(7) 0.0526(6) Uani 1 1 d . . . . .
C15 C 0.91487(10) 0.6831(3) 0.46669(6) 0.0491(6) Uani 1 1 d . . . . .
C16 C 0.89303(9) 0.5462(3) 0.46049(6) 0.0475(6) Uani 1 1 d . . . . .
C17 C 0.86977(9) 0.5155(3) 0.41926(7) 0.0480(6) Uani 1 1 d . . . . .
C18 C 0.94296(11) 0.8965(3) 0.46530(7) 0.0593(7) Uani 1 1 d . . . . .
H18A H 0.9167 0.9742 0.4682 0.071 Uiso 1 1 calc R U . . .
H18B H 0.9809 0.9294 0.4603 0.071 Uiso 1 1 calc R U . . .
C19 C 0.94731(10) 0.7813(3) 0.49933(7) 0.0538(6) Uani 1 1 d . . . . .
H19 H 0.9885 0.7509 0.5075 0.065 Uiso 1 1 calc R U . . .
C20 C 0.86397(11) 0.8539(3) 0.53437(7) 0.0546(6) Uani 1 1 d . . . . .
C21 C 0.81621(11) 0.8627(3) 0.50275(8) 0.0623(7) Uani 1 1 d . . . . .
H21 H 0.8196 0.8354 0.4768 0.075 Uiso 1 1 calc R U . . .
C22 C 0.76341(12) 0.9136(3) 0.51118(9) 0.0724(8) Uani 1 1 d . . . . .
H22 H 0.7309 0.9229 0.4904 0.087 Uiso 1 1 calc R U . . .
C23 C 0.75781(12) 0.9511(3) 0.54995(9) 0.0769(8) Uani 1 1 d . . . . .
H23 H 0.7216 0.9841 0.5548 0.092 Uiso 1 1 calc R U . . .
C24 C 0.80487(12) 0.9400(3) 0.58122(9) 0.0701(8) Uani 1 1 d . . . . .
H24 H 0.8006 0.9643 0.6072 0.084 Uiso 1 1 calc R U . . .
C25 C 0.85895(11) 0.8923(3) 0.57384(7) 0.0576(6) Uani 1 1 d . . . . .
C26 C 0.91653(11) 0.8742(3) 0.59862(7) 0.0583(7) Uani 1 1 d . . . . .
C27 C 0.93974(14) 0.9003(3) 0.63911(8) 0.0758(8) Uani 1 1 d . . . . .
H27 H 0.9154 0.9336 0.6563 0.091 Uiso 1 1 calc R U . . .
C28 C 0.99880(15) 0.8762(3) 0.65337(8) 0.0847(9) Uani 1 1 d . . . . .
H28 H 1.0147 0.8958 0.6802 0.102 Uiso 1 1 calc R U . . .
C29 C 1.03489(13) 0.8233(3) 0.62844(8) 0.0780(8) Uani 1 1 d . . . . .
H29 H 1.0745 0.8049 0.6390 0.094 Uiso 1 1 calc R U . . .
C30 C 1.01367(12) 0.7971(3) 0.58837(7) 0.0655(7) Uani 1 1 d . . . . .
H30 H 1.0383 0.7620 0.5717 0.079 Uiso 1 1 calc R U . . .
C31 C 0.95419(11) 0.8246(3) 0.57351(7) 0.0543(6) Uani 1 1 d . . . . .
C32 C 0.89612(10) 0.4450(3) 0.49423(7) 0.0513(6) Uani 1 1 d . . . . .
C33 C 0.94152(11) 0.4562(3) 0.52758(7) 0.0605(7) Uani 1 1 d . . . . .
H33 H 0.9687 0.5291 0.5285 0.073 Uiso 1 1 calc R U . . .
C34 C 0.94750(13) 0.3631(3) 0.55918(8) 0.0721(8) Uani 1 1 d . . . . .
H34 H 0.9782 0.3737 0.5811 0.087 Uiso 1 1 calc R U . . .
C35 C 0.90798(16) 0.2545(3) 0.55817(9) 0.0825(9) Uani 1 1 d . . . . .
H35 H 0.9126 0.1891 0.5790 0.099 Uiso 1 1 calc R U . . .
C36 C 0.86159(15) 0.2428(3) 0.52624(9) 0.0813(9) Uani 1 1 d . . . . .
H36 H 0.8341 0.1708 0.5259 0.098 Uiso 1 1 calc R U . . .
C37 C 0.85537(12) 0.3368(3) 0.49464(8) 0.0657(7) Uani 1 1 d . . . . .
H37 H 0.8236 0.3278 0.4733 0.079 Uiso 1 1 calc R U . . .
C38 C 0.84362(10) 0.3830(3) 0.40589(7) 0.0533(6) Uani 1 1 d . . . . .
C39 C 0.81883(11) 0.2779(3) 0.39193(7) 0.0573(7) Uani 1 1 d . . . . .
C40 C 0.78719(10) 0.1530(3) 0.37750(8) 0.0577(6) Uani 1 1 d . . . . .
C41 C 0.77600(13) 0.0520(3) 0.40430(9) 0.0765(8) Uani 1 1 d . . . . .
H41 H 0.7901 0.0638 0.4317 0.092 Uiso 1 1 calc R U . . .
C42 C 0.74398(15) -0.0668(4) 0.39068(11) 0.0946(10) Uani 1 1 d . . . . .
H42 H 0.7364 -0.1346 0.4089 0.114 Uiso 1 1 calc R U . . .
C43 C 0.72353(15) -0.0849(4) 0.35054(13) 0.1025(11) Uani 1 1 d . . . . .
H43 H 0.7019 -0.1650 0.3415 0.123 Uiso 1 1 calc R U . . .
C44 C 0.73444(14) 0.0133(4) 0.32350(10) 0.0929(10) Uani 1 1 d . . . . .
H44 H 0.7203 0.0000 0.2961 0.111 Uiso 1 1 calc R U . . .
C45 C 0.76645(12) 0.1329(3) 0.33664(8) 0.0759(8) Uani 1 1 d . . . . .
H45 H 0.7741 0.1996 0.3181 0.091 Uiso 1 1 calc R U . . .
O5 O 0.76278(8) 0.3153(2) 0.65380(6) 0.0789(6) Uani 1 1 d . . . . .
O6 O 0.73822(13) 0.0901(3) 0.64641(9) 0.1399(11) Uani 1 1 d . . . . .
O7 O 0.70153(10) 0.2572(2) 0.72982(6) 0.0931(7) Uani 1 1 d . . . . .
O8 O 0.66795(12) 0.4591(3) 0.70277(8) 0.1241(9) Uani 1 1 d . . . . .
N2 N 0.41307(8) 0.3082(2) 0.51178(5) 0.0587(5) Uani 1 1 d . . . . .
C46 C 0.85936(15) 0.2429(6) 0.68557(13) 0.174(2) Uani 1 1 d . . . . .
H46A H 0.8590 0.3136 0.7058 0.261 Uiso 1 1 calc R U . . .
H46B H 0.8993 0.2271 0.6819 0.261 Uiso 1 1 calc R U . . .
H46C H 0.8433 0.1571 0.6939 0.261 Uiso 1 1 calc R U . . .
C47 C 0.82298(13) 0.2905(4) 0.64703(10) 0.0891(10) Uani 1 1 d . . . . .
H47 H 0.8228 0.2187 0.6262 0.107 Uiso 1 1 calc R U . . .
C48 C 0.84488(15) 0.4265(4) 0.63361(12) 0.1192(13) Uani 1 1 d . . . . .
H48A H 0.8203 0.4549 0.6088 0.179 Uiso 1 1 calc R U . . .
H48B H 0.8849 0.4154 0.6296 0.179 Uiso 1 1 calc R U . . .
H48C H 0.8436 0.4968 0.6538 0.179 Uiso 1 1 calc R U . . .
C49 C 0.7810(2) 0.3115(6) 0.78196(14) 0.184(2) Uani 1 1 d . . . . .
H49A H 0.7923 0.2143 0.7844 0.276 Uiso 1 1 calc R U . . .
H49B H 0.7931 0.3574 0.8075 0.276 Uiso 1 1 calc R U . . .
H49C H 0.7998 0.3559 0.7621 0.276 Uiso 1 1 calc R U . . .
C50 C 0.71771(19) 0.3219(4) 0.76993(9) 0.1069(12) Uani 1 1 d . . . . .
H50 H 0.7060 0.4210 0.7684 0.128 Uiso 1 1 calc R U . . .
C51 C 0.6841(2) 0.2464(7) 0.79606(12) 0.190(3) Uani 1 1 d . . . . .
H51A H 0.6942 0.1485 0.7965 0.284 Uiso 1 1 calc R U . . .
H51B H 0.6425 0.2575 0.7860 0.284 Uiso 1 1 calc R U . . .
H51C H 0.6937 0.2838 0.8229 0.284 Uiso 1 1 calc R U . . .
C52 C 0.72532(14) 0.2068(4) 0.65285(8) 0.0754(8) Uani 1 1 d . . . . .
C53 C 0.67779(11) 0.3369(4) 0.69954(9) 0.0731(8) Uani 1 1 d . . . . .
C54 C 0.66601(11) 0.2555(3) 0.66091(8) 0.0686(8) Uani 1 1 d . . . . .
C55 C 0.62456(12) 0.1267(3) 0.66341(8) 0.0845(9) Uani 1 1 d . . . . .
H55A H 0.6466 0.0394 0.6645 0.101 Uiso 1 1 calc R U . . .
H55B H 0.6064 0.1330 0.6871 0.101 Uiso 1 1 calc R U . . .
C56 C 0.58448(10) 0.2586(3) 0.60486(7) 0.0637(7) Uani 1 1 d . . . . .
C57 C 0.63453(12) 0.3475(3) 0.62554(9) 0.0905(10) Uani 1 1 d . . . . .
H57A H 0.6199 0.4339 0.6354 0.109 Uiso 1 1 calc R U . . .
H57B H 0.6613 0.3707 0.6074 0.109 Uiso 1 1 calc R U . . .
C58 C 0.54337(10) 0.2811(3) 0.57047(7) 0.0598(7) Uani 1 1 d . . . . .
C59 C 0.49956(10) 0.1835(3) 0.55705(7) 0.0546(6) Uani 1 1 d . . . . .
C60 C 0.49127(9) 0.0595(3) 0.57670(7) 0.0547(6) Uani 1 1 d . . . . .
C61 C 0.53340(10) 0.0355(3) 0.61245(7) 0.0560(6) Uani 1 1 d . . . . .
C62 C 0.57837(10) 0.1343(3) 0.62558(7) 0.0614(7) Uani 1 1 d . . . . .
C63 C 0.52232(10) 0.3855(3) 0.53729(7) 0.0664(7) Uani 1 1 d . . . . .
H63A H 0.5510 0.4061 0.5203 0.080 Uiso 1 1 calc R U . . .
H63B H 0.5056 0.4709 0.5462 0.080 Uiso 1 1 calc R U . . .
C64 C 0.47491(10) 0.2704(3) 0.51968(7) 0.0602(7) Uani 1 1 d . . . . .
H64 H 0.4857 0.2270 0.4957 0.072 Uiso 1 1 calc R U . . .
C65 C 0.37817(10) 0.3162(3) 0.47344(7) 0.0580(6) Uani 1 1 d . . . . .
C66 C 0.39215(12) 0.2820(3) 0.43657(7) 0.0715(8) Uani 1 1 d . . . . .
H66 H 0.4296 0.2492 0.4344 0.086 Uiso 1 1 calc R U . . .
C67 C 0.34818(14) 0.2986(3) 0.40303(8) 0.0841(9) Uani 1 1 d . . . . .
H67 H 0.3559 0.2746 0.3778 0.101 Uiso 1 1 calc R U . . .
C68 C 0.29291(14) 0.3501(4) 0.40613(10) 0.0918(10) Uani 1 1 d . . . . .
H68 H 0.2646 0.3619 0.3829 0.110 Uiso 1 1 calc R U . . .
C69 C 0.27892(12) 0.3841(3) 0.44262(9) 0.0824(9) Uani 1 1 d . . . . .
H69 H 0.2414 0.4177 0.4443 0.099 Uiso 1 1 calc R U . . .
C70 C 0.32209(10) 0.3672(3) 0.47730(8) 0.0620(7) Uani 1 1 d . . . . .
C71 C 0.32262(10) 0.3871(3) 0.51947(8) 0.0626(7) Uani 1 1 d . . . . .
C72 C 0.28025(12) 0.4301(3) 0.54181(10) 0.0798(8) Uani 1 1 d . . . . .
H72 H 0.2421 0.4533 0.5289 0.096 Uiso 1 1 calc R U . . .
C73 C 0.29543(13) 0.4378(3) 0.58283(11) 0.0873(9) Uani 1 1 d . . . . .
H73 H 0.2675 0.4669 0.5978 0.105 Uiso 1 1 calc R U . . .
C74 C 0.35193(13) 0.4026(3) 0.60227(9) 0.0815(9) Uani 1 1 d . . . . .
H74 H 0.3612 0.4085 0.6302 0.098 Uiso 1 1 calc R U . . .
C75 C 0.39457(12) 0.3592(3) 0.58141(8) 0.0716(8) Uani 1 1 d . . . . .
H75 H 0.4325 0.3362 0.5947 0.086 Uiso 1 1 calc R U . . .
C76 C 0.37940(10) 0.3506(3) 0.53983(7) 0.0574(6) Uani 1 1 d . . . . .
C77 C 0.44128(10) -0.0374(3) 0.56146(8) 0.0611(7) Uani 1 1 d . . . . .
C78 C 0.42358(11) -0.0571(3) 0.52034(8) 0.0738(8) Uani 1 1 d . . . . .
H78 H 0.4432 -0.0093 0.5027 0.089 Uiso 1 1 calc R U . . .
C79 C 0.37750(14) -0.1461(4) 0.50495(11) 0.0972(11) Uani 1 1 d . . . . .
H79 H 0.3667 -0.1589 0.4773 0.117 Uiso 1 1 calc R U . . .
C80 C 0.34778(15) -0.2156(4) 0.53080(15) 0.1153(13) Uani 1 1 d . . . . .
H80 H 0.3170 -0.2767 0.5207 0.138 Uiso 1 1 calc R U . . .
C81 C 0.36344(14) -0.1946(4) 0.57135(14) 0.1125(13) Uani 1 1 d . . . . .
H81 H 0.3427 -0.2409 0.5887 0.135 Uiso 1 1 calc R U . . .
C82 C 0.40959(12) -0.1058(3) 0.58705(10) 0.0868(9) Uani 1 1 d . . . . .
H82 H 0.4194 -0.0918 0.6147 0.104 Uiso 1 1 calc R U . . .
C83 C 0.53323(10) -0.0915(3) 0.63531(7) 0.0601(7) Uani 1 1 d . . . . .
C84 C 0.53355(11) -0.1991(3) 0.65442(8) 0.0631(7) Uani 1 1 d . . . . .
C85 C 0.52952(10) -0.3273(3) 0.67570(7) 0.0571(6) Uani 1 1 d . . . . .
C86 C 0.50416(14) -0.4440(4) 0.65611(9) 0.0843(9) Uani 1 1 d . . . . .
H86 H 0.4898 -0.4402 0.6285 0.101 Uiso 1 1 calc R U . . .
C87 C 0.49966(15) -0.5679(4) 0.67699(10) 0.0965(10) Uani 1 1 d . . . . .
H87 H 0.4830 -0.6473 0.6634 0.116 Uiso 1 1 calc R U . . .
C88 C 0.51958(14) -0.5725(4) 0.71719(10) 0.0903(10) Uani 1 1 d . . . . .
H88 H 0.5165 -0.6554 0.7312 0.108 Uiso 1 1 calc R U . . .
C89 C 0.54400(15) -0.4572(4) 0.73717(9) 0.0969(10) Uani 1 1 d . . . . .
H89 H 0.5568 -0.4608 0.7649 0.116 Uiso 1 1 calc R U . . .
C90 C 0.54989(13) -0.3347(3) 0.71651(8) 0.0776(8) Uani 1 1 d . . . . .
H90 H 0.5677 -0.2567 0.7303 0.093 Uiso 1 1 calc R U . . .

loop_
_atom_site_aniso_label
_atom_site_aniso_U_11
_atom_site_aniso_U_22
_atom_site_aniso_U_33
_atom_site_aniso_U_23
_atom_site_aniso_U_13
_atom_site_aniso_U_12
O1 0.0683(11) 0.0907(16) 0.0733(12) 0.0341(11) 0.0032(9) -0.0105(11)
O2 0.0716(12) 0.1054(18) 0.0811(13) 0.0196(12) -0.0020(10) -0.0230(12)
O3 0.0765(11) 0.0828(15) 0.0676(11) -0.0095(11) 0.0230(9) -0.0087(10)
O4 0.0650(12) 0.1085(19) 0.1138(16) -0.0285(14) 0.0098(11) -0.0110(12)
N1 0.0643(12) 0.0497(14) 0.0516(11) -0.0052(10) 0.0162(9) 0.0007(10)
C1 0.184(4) 0.194(5) 0.072(2) 0.036(3) -0.006(3) -0.075(4)
C2 0.0767(19) 0.137(4) 0.102(3) 0.069(3) -0.0077(17) -0.014(2)
C3 0.111(3) 0.123(4) 0.169(4) 0.083(3) 0.025(3) 0.014(3)
C4 0.0654(16) 0.074(2) 0.0604(16) 0.0084(15) 0.0135(13) -0.0055(15)
C5 0.173(4) 0.175(5) 0.089(3) -0.025(3) 0.060(3) 0.010(3)
C6 0.097(2) 0.087(3) 0.107(3) -0.009(2) 0.0506(19) -0.009(2)
C7 0.165(4) 0.122(4) 0.160(4) -0.016(3) 0.023(3) 0.050(3)
C8 0.0703(17) 0.058(2) 0.0636(16) 0.0055(15) 0.0125(13) -0.0083(15)
C9 0.0609(14) 0.0560(18) 0.0532(14) 0.0038(13) 0.0105(11) -0.0076(13)
C10 0.0716(15) 0.0509(18) 0.0600(15) 0.0073(14) 0.0145(12) -0.0059(13)
C11 0.0581(13) 0.0421(17) 0.0514(14) 0.0048(12) 0.0137(11) -0.0012(12)
C12 0.0545(13) 0.0426(17) 0.0523(14) -0.0001(12) 0.0133(10) -0.0014(12)
C13 0.0706(15) 0.0576(19) 0.0555(14) 0.0028(13) 0.0126(12) -0.0118(13)
C14 0.0625(14) 0.0414(17) 0.0561(15) -0.0002(13) 0.0168(11) -0.0034(12)
C15 0.0582(13) 0.0405(18) 0.0512(13) -0.0018(13) 0.0172(10) 0.0012(12)
C16 0.0541(12) 0.0389(17) 0.0533(14) 0.0009(12) 0.0196(10) 0.0027(12)
C17 0.0518(12) 0.0371(16) 0.0578(14) -0.0007(12) 0.0170(10) -0.0032(11)
C18 0.0755(16) 0.0458(18) 0.0593(15) -0.0016(13) 0.0191(12) -0.0107(13)
C19 0.0659(14) 0.0450(17) 0.0532(13) -0.0050(12) 0.0180(11) -0.0019(12)
C20 0.0666(15) 0.0379(17) 0.0631(15) -0.0011(12) 0.0219(12) -0.0028(12)
C21 0.0682(16) 0.0528(19) 0.0676(16) -0.0037(14) 0.0164(13) -0.0031(13)
C22 0.0651(16) 0.061(2) 0.091(2) 0.0018(16) 0.0158(14) -0.0022(14)
C23 0.0686(17) 0.068(2) 0.102(2) 0.0013(18) 0.0370(17) 0.0012(15)
C24 0.0842(19) 0.056(2) 0.0785(18) -0.0033(15) 0.0360(16) -0.0034(15)
C25 0.0745(16) 0.0411(17) 0.0628(15) -0.0009(13) 0.0273(13) -0.0049(13)
C26 0.0796(17) 0.0430(17) 0.0558(15) 0.0006(12) 0.0213(13) -0.0049(13)
C27 0.104(2) 0.072(2) 0.0571(16) -0.0029(15) 0.0289(15) -0.0043(17)
C28 0.106(2) 0.087(3) 0.0578(17) -0.0003(16) 0.0054(17) -0.0060(19)
C29 0.0829(18) 0.082(2) 0.0661(18) 0.0021(16) 0.0062(15) -0.0012(17)
C30 0.0740(17) 0.061(2) 0.0620(16) 0.0011(14) 0.0143(13) -0.0003(14)
C31 0.0724(16) 0.0404(17) 0.0521(14) 0.0008(12) 0.0169(12) -0.0064(13)
C32 0.0636(14) 0.0403(16) 0.0546(14) -0.0005(12) 0.0226(12) 0.0039(12)
C33 0.0661(15) 0.0579(19) 0.0622(15) 0.0106(14) 0.0241(13) 0.0038(13)
C34 0.0800(18) 0.076(2) 0.0645(17) 0.0133(16) 0.0230(14) 0.0134(17)
C35 0.120(3) 0.062(2) 0.0718(19) 0.0202(17) 0.0336(19) 0.011(2)
C36 0.120(3) 0.051(2) 0.080(2) 0.0063(17) 0.0354(19) -0.0166(18)
C37 0.0873(18) 0.0497(19) 0.0632(16) 0.0025(14) 0.0219(13) -0.0110(15)
C38 0.0561(14) 0.050(2) 0.0565(14) 0.0035(14) 0.0174(11) 0.0028(14)
C39 0.0594(14) 0.051(2) 0.0628(15) -0.0002(14) 0.0159(12) 0.0006(14)
C40 0.0593(14) 0.0424(18) 0.0708(17) -0.0053(14) 0.0101(12) -0.0011(13)
C41 0.095(2) 0.056(2) 0.0778(18) -0.0038(17) 0.0143(15) -0.0191(17)
C42 0.114(2) 0.063(2) 0.105(3) -0.004(2) 0.018(2) -0.030(2)
C43 0.103(2) 0.073(3) 0.123(3) -0.025(2) -0.001(2) -0.026(2)
C44 0.098(2) 0.082(3) 0.088(2) -0.022(2) -0.0105(18) -0.005(2)
C45 0.0847(19) 0.065(2) 0.0735(19) -0.0051(16) 0.0018(15) -0.0002(17)
O5 0.0611(11) 0.0800(16) 0.0937(13) -0.0132(11) 0.0089(9) 0.0037(11)
O6 0.187(3) 0.078(2) 0.185(3) -0.0340(18) 0.115(2) -0.0092(18)
O7 0.1294(17) 0.0793(16) 0.0628(12) -0.0052(12) -0.0029(11) 0.0177(13)
O8 0.150(2) 0.089(2) 0.128(2) -0.0044(17) 0.0124(16) 0.0409(18)
N2 0.0525(11) 0.0664(16) 0.0527(11) 0.0005(11) -0.0022(9) 0.0071(10)
C46 0.073(2) 0.278(7) 0.170(4) 0.096(4) 0.020(2) 0.046(3)
C47 0.0777(19) 0.093(3) 0.103(2) -0.007(2) 0.0323(17) 0.0134(19)
C48 0.089(2) 0.128(4) 0.146(3) -0.005(3) 0.037(2) 0.000(2)
C49 0.147(4) 0.260(7) 0.132(4) -0.080(4) -0.011(3) -0.053(4)
C50 0.156(3) 0.097(3) 0.064(2) -0.0160(19) 0.012(2) 0.016(3)
C51 0.201(5) 0.288(7) 0.091(3) -0.024(4) 0.054(3) -0.065(5)
C52 0.097(2) 0.065(2) 0.0644(17) -0.0080(16) 0.0163(15) -0.006(2)
C53 0.0586(15) 0.076(3) 0.083(2) 0.002(2) 0.0107(14) 0.0102(16)
C54 0.0586(15) 0.072(2) 0.0679(17) 0.0118(15) -0.0063(12) -0.0077(14)
C55 0.0802(18) 0.086(2) 0.0769(18) 0.0239(17) -0.0141(14) -0.0172(17)
C56 0.0581(14) 0.061(2) 0.0654(16) 0.0168(14) -0.0045(12) -0.0083(13)
C57 0.0776(18) 0.086(2) 0.093(2) 0.0316(18) -0.0221(16) -0.0210(17)
C58 0.0545(13) 0.0612(19) 0.0610(15) 0.0169(14) 0.0030(11) -0.0028(13)
C59 0.0522(13) 0.0577(19) 0.0525(14) 0.0097(13) 0.0059(10) 0.0038(13)
C60 0.0509(13) 0.0552(19) 0.0575(14) 0.0049(13) 0.0092(11) 0.0028(12)
C61 0.0579(14) 0.0536(18) 0.0559(14) 0.0097(13) 0.0087(11) -0.0026(13)
C62 0.0591(14) 0.062(2) 0.0592(15) 0.0133(14) 0.0005(11) -0.0029(14)
C63 0.0581(14) 0.068(2) 0.0692(16) 0.0216(15) 0.0010(12) -0.0016(14)
C64 0.0532(13) 0.067(2) 0.0584(14) 0.0073(13) 0.0051(11) 0.0095(13)
C65 0.0613(15) 0.0464(18) 0.0607(16) 0.0042(13) -0.0036(12) -0.0028(12)
C66 0.0750(17) 0.074(2) 0.0599(16) 0.0049(15) -0.0013(13) -0.0004(15)
C67 0.093(2) 0.089(3) 0.0627(17) 0.0095(16) -0.0065(15) -0.0141(19)
C68 0.081(2) 0.104(3) 0.076(2) 0.024(2) -0.0225(17) -0.0153(19)
C69 0.0614(16) 0.083(2) 0.093(2) 0.0201(19) -0.0132(15) -0.0071(15)
C70 0.0536(14) 0.0528(19) 0.0736(18) 0.0100(14) -0.0043(12) -0.0052(13)
C71 0.0541(14) 0.0495(18) 0.0821(18) -0.0014(14) 0.0071(13) -0.0004(13)
C72 0.0574(16) 0.067(2) 0.113(2) -0.0027(19) 0.0117(16) 0.0012(14)
C73 0.077(2) 0.081(3) 0.111(3) -0.016(2) 0.0362(18) 0.0007(17)
C74 0.084(2) 0.084(2) 0.0787(19) -0.0197(17) 0.0210(16) -0.0047(17)
C75 0.0678(16) 0.077(2) 0.0680(17) -0.0119(15) 0.0076(13) 0.0005(15)
C76 0.0540(14) 0.0518(18) 0.0646(16) -0.0067(13) 0.0062(12) -0.0023(12)
C77 0.0514(13) 0.0545(19) 0.0753(17) 0.0021(14) 0.0064(12) 0.0027(13)
C78 0.0604(15) 0.075(2) 0.082(2) -0.0124(16) 0.0031(14) 0.0035(15)
C79 0.0694(19) 0.095(3) 0.118(3) -0.030(2) -0.0087(19) 0.0023(19)
C80 0.075(2) 0.086(3) 0.172(4) -0.006(3) -0.010(3) -0.019(2)
C81 0.075(2) 0.102(3) 0.154(4) 0.032(3) 0.004(2) -0.024(2)
C82 0.0664(17) 0.088(3) 0.103(2) 0.0205(19) 0.0074(16) -0.0155(17)
C83 0.0604(15) 0.063(2) 0.0564(15) 0.0014(15) 0.0095(12) -0.0022(14)
C84 0.0622(15) 0.064(2) 0.0627(16) 0.0049(16) 0.0104(12) 0.0011(14)
C85 0.0611(14) 0.0512(19) 0.0593(15) 0.0099(15) 0.0116(12) -0.0009(13)
C86 0.113(2) 0.069(2) 0.0657(17) 0.0063(18) 0.0022(16) -0.0206(19)
C87 0.120(3) 0.072(3) 0.092(2) 0.005(2) 0.0051(19) -0.026(2)
C88 0.100(2) 0.076(3) 0.094(2) 0.033(2) 0.0159(18) -0.005(2)
C89 0.131(3) 0.086(3) 0.0668(19) 0.019(2) -0.0020(18) -0.013(2)
C90 0.098(2) 0.065(2) 0.0642(17) 0.0079(16) -0.0005(15) -0.0048(17)

loop_
_atom_type_symbol
_atom_type_description
_atom_type_scat_dispersion_real
_atom_type_scat_dispersion_imag
_atom_type_scat_source
C C 0.0181 0.0091 'International Tables Vol C Tables 4.2.6.8 and 6.1.1.4'
H H 0.0000 0.0000 'International Tables Vol C Tables 4.2.6.8 and 6.1.1.4'
N N 0.0311 0.0180 'International Tables Vol C Tables 4.2.6.8 and 6.1.1.4'
O O 0.0492 0.0322 'International Tables Vol C Tables 4.2.6.8 and 6.1.1.4'

loop_
_geom_angle_atom_site_label_1
_geom_angle_atom_site_label_2
_geom_angle_atom_site_label_3
_geom_angle
_geom_angle_site_symmetry_1
_geom_angle_site_symmetry_3
_geom_angle_publ_flag
C4 O1 C2 118.0(2) . . ?
C8 O3 C6 118.7(2) . . ?
C20 N1 C19 125.71(19) . . ?
C31 N1 C19 125.11(19) . . ?
C31 N1 C20 108.54(18) . . ?
H1A C1 H1B 109.5 . . ?
H1A C1 H1C 109.5 . . ?
H1B C1 H1C 109.5 . . ?
C2 C1 H1A 109.5 . . ?
C2 C1 H1B 109.5 . . ?
C2 C1 H1C 109.5 . . ?
O1 C2 C1 108.3(3) . . ?
O1 C2 H2 109.9 . . ?
O1 C2 C3 104.8(3) . . ?
C1 C2 H2 109.9 . . ?
C1 C2 C3 113.9(3) . . ?
C3 C2 H2 109.9 . . ?
C2 C3 H3A 109.5 . . ?
C2 C3 H3B 109.5 . . ?
C2 C3 H3C 109.5 . . ?
H3A C3 H3B 109.5 . . ?
H3A C3 H3C 109.5 . . ?
H3B C3 H3C 109.5 . . ?
O1 C4 C9 108.9(2) . . ?
O2 C4 O1 124.9(2) . . ?
O2 C4 C9 126.2(3) . . ?
H5A C5 H5B 109.5 . . ?
H5A C5 H5C 109.5 . . ?
H5B C5 H5C 109.5 . . ?
C6 C5 H5A 109.5 . . ?
C6 C5 H5B 109.5 . . ?
C6 C5 H5C 109.5 . . ?
O3 C6 C5 106.2(3) . . ?
O3 C6 H6 109.2 . . ?
O3 C6 C7 109.6(3) . . ?
C5 C6 H6 109.2 . . ?
C7 C6 C5 113.3(3) . . ?
C7 C6 H6 109.2 . . ?
C6 C7 H7A 109.5 . . ?
C6 C7 H7B 109.5 . . ?
C6 C7 H7C 109.5 . . ?
H7A C7 H7B 109.5 . . ?
H7A C7 H7C 109.5 . . ?
H7B C7 H7C 109.5 . . ?
O3 C8 C9 110.1(2) . . ?
O4 C8 O3 124.3(3) . . ?
O4 C8 C9 125.6(3) . . ?
C4 C9 C8 107.16(19) . . ?
C4 C9 C10 112.4(2) . . ?
C4 C9 C13 112.8(2) . . ?
C8 C9 C10 109.7(2) . . ?
C8 C9 C13 109.1(2) . . ?
C10 C9 C13 105.53(18) . . ?
C9 C10 H10A 111.0 . . ?
C9 C10 H10B 111.0 . . ?
H10A C10 H10B 109.0 . . ?
C11 C10 C9 103.7(2) . . ?
C11 C10 H10A 111.0 . . ?
C11 C10 H10B 111.0 . . ?
C12 C11 C10 111.7(2) . . ?
C14 C11 C10 132.4(2) . . ?
C14 C11 C12 116.0(2) . . ?
C11 C12 C13 110.3(2) . . ?
C11 C12 C17 123.3(2) . . ?
C17 C12 C13 126.4(2) . . ?
C9 C13 H13A 111.0 . . ?
C9 C13 H13B 111.0 . . ?
C12 C13 C9 103.68(19) . . ?
C12 C13 H13A 111.0 . . ?
C12 C13 H13B 111.0 . . ?
H13A C13 H13B 109.0 . . ?
C11 C14 C15 121.3(2) . . ?
C11 C14 C18 143.8(2) . . ?
C15 C14 C18 94.82(19) . . ?
C14 C15 C16 125.1(2) . . ?
C14 C15 C19 92.5(2) . . ?
C16 C15 C19 142.3(2) . . ?
C15 C16 C17 113.4(2) . . ?
C15 C16 C32 121.7(2) . . ?
C17 C16 C32 124.9(2) . . ?
C12 C17 C16 120.8(2) . . ?
C12 C17 C38 116.0(2) . . ?
C16 C17 C38 123.2(2) . . ?
C14 C18 H18A 114.4 . . ?
C14 C18 H18B 114.4 . . ?
C14 C18 C19 85.77(18) . . ?
H18A C18 H18B 111.5 . . ?
C19 C18 H18A 114.4 . . ?
C19 C18 H18B 114.4 . . ?
N1 C19 C15 120.04(19) . . ?
N1 C19 C18 118.6(2) . . ?
N1 C19 H19 109.8 . . ?
C15 C19 C18 86.70(17) . . ?
C15 C19 H19 109.8 . . ?
C18 C19 H19 109.8 . . ?
N1 C20 C25 108.5(2) . . ?
C21 C20 N1 130.0(2) . . ?
C21 C20 C25 121.6(2) . . ?
C20 C21 H21 121.2 . . ?
C22 C21 C20 117.5(2) . . ?
C22 C21 H21 121.2 . . ?
C21 C22 H22 119.3 . . ?
C21 C22 C23 121.4(3) . . ?
C23 C22 H22 119.3 . . ?
C22 C23 H23 119.6 . . ?
C24 C23 C22 120.8(3) . . ?
C24 C23 H23 119.6 . . ?
C23 C24 H24 120.3 . . ?
C23 C24 C25 119.5(2) . . ?
C25 C24 H24 120.3 . . ?
C20 C25 C26 107.1(2) . . ?
C24 C25 C20 119.1(2) . . ?
C24 C25 C26 133.7(2) . . ?
C27 C26 C25 133.9(2) . . ?
C27 C26 C31 119.1(2) . . ?
C31 C26 C25 106.9(2) . . ?
C26 C27 H27 120.4 . . ?
C28 C27 C26 119.3(3) . . ?
C28 C27 H27 120.4 . . ?
C27 C28 H28 119.6 . . ?
C27 C28 C29 120.8(3) . . ?
C29 C28 H28 119.6 . . ?
C28 C29 H29 119.2 . . ?
C30 C29 C28 121.5(3) . . ?
C30 C29 H29 119.2 . . ?
C29 C30 H30 121.0 . . ?
C29 C30 C31 117.9(2) . . ?
C31 C30 H30 121.0 . . ?
N1 C31 C26 109.0(2) . . ?
C30 C31 N1 129.7(2) . . ?
C30 C31 C26 121.3(2) . . ?
C33 C32 C16 119.6(2) . . ?
C33 C32 C37 117.0(2) . . ?
C37 C32 C16 123.4(2) . . ?
C32 C33 H33 118.9 . . ?
C34 C33 C32 122.1(3) . . ?
C34 C33 H33 118.9 . . ?
C33 C34 H34 120.2 . . ?
C35 C34 C33 119.7(3) . . ?
C35 C34 H34 120.2 . . ?
C34 C35 H35 120.2 . . ?
C34 C35 C36 119.6(3) . . ?
C36 C35 H35 120.2 . . ?
C35 C36 H36 119.7 . . ?
C35 C36 C37 120.7(3) . . ?
C37 C36 H36 119.7 . . ?
C32 C37 H37 119.6 . . ?
C36 C37 C32 120.8(3) . . ?
C36 C37 H37 119.6 . . ?
C39 C38 C17 174.4(3) . . ?
C38 C39 C40 176.2(3) . . ?
C41 C40 C39 120.0(2) . . ?
C41 C40 C45 119.1(3) . . ?
C45 C40 C39 120.9(3) . . ?
C40 C41 H41 119.8 . . ?
C40 C41 C42 120.3(3) . . ?
C42 C41 H41 119.8 . . ?
C41 C42 H42 120.0 . . ?
C43 C42 C41 120.0(3) . . ?
C43 C42 H42 120.0 . . ?
C42 C43 H43 119.7 . . ?
C42 C43 C44 120.6(3) . . ?
C44 C43 H43 119.7 . . ?
C43 C44 H44 119.9 . . ?
C43 C44 C45 120.1(3) . . ?
C45 C44 H44 119.9 . . ?
C40 C45 H45 120.1 . . ?
C44 C45 C40 119.9(3) . . ?
C44 C45 H45 120.1 . . ?
C52 O5 C47 119.5(2) . . ?
C53 O7 C50 118.4(3) . . ?
C65 N2 C64 124.3(2) . . ?
C76 N2 C64 126.83(19) . . ?
C76 N2 C65 108.71(19) . . ?
H46A C46 H46B 109.5 . . ?
H46A C46 H46C 109.5 . . ?
H46B C46 H46C 109.5 . . ?
C47 C46 H46A 109.5 . . ?
C47 C46 H46B 109.5 . . ?
C47 C46 H46C 109.5 . . ?
O5 C47 C46 108.0(3) . . ?
O5 C47 H47 110.2 . . ?
O5 C47 C48 106.8(3) . . ?
C46 C47 H47 110.2 . . ?
C46 C47 C48 111.4(3) . . ?
C48 C47 H47 110.2 . . ?
C47 C48 H48A 109.5 . . ?
C47 C48 H48B 109.5 . . ?
C47 C48 H48C 109.5 . . ?
H48A C48 H48B 109.5 . . ?
H48A C48 H48C 109.5 . . ?
H48B C48 H48C 109.5 . . ?
H49A C49 H49B 109.5 . . ?
H49A C49 H49C 109.5 . . ?
H49B C49 H49C 109.5 . . ?
C50 C49 H49A 109.5 . . ?
C50 C49 H49B 109.5 . . ?
C50 C49 H49C 109.5 . . ?
O7 C50 H50 109.5 . . ?
C49 C50 O7 107.6(3) . . ?
C49 C50 H50 109.5 . . ?
C49 C50 C51 114.4(4) . . ?
C51 C50 O7 106.1(3) . . ?
C51 C50 H50 109.5 . . ?
C50 C51 H51A 109.5 . . ?
C50 C51 H51B 109.5 . . ?
C50 C51 H51C 109.5 . . ?
H51A C51 H51B 109.5 . . ?
H51A C51 H51C 109.5 . . ?
H51B C51 H51C 109.5 . . ?
O5 C52 C54 110.8(3) . . ?
O6 C52 O5 123.2(3) . . ?
O6 C52 C54 126.0(3) . . ?
O7 C53 C54 111.3(3) . . ?
O8 C53 O7 123.5(3) . . ?
O8 C53 C54 125.2(3) . . ?
C52 C54 C55 110.3(3) . . ?
C52 C54 C57 110.1(2) . . ?
C53 C54 C52 106.9(2) . . ?
C53 C54 C55 111.9(2) . . ?
C53 C54 C57 111.3(3) . . ?
C57 C54 C55 106.40(19) . . ?
C54 C55 H55A 110.8 . . ?
C54 C55 H55B 110.8 . . ?
H55A C55 H55B 108.8 . . ?
C62 C55 C54 104.9(2) . . ?
C62 C55 H55A 110.8 . . ?
C62 C55 H55B 110.8 . . ?
C58 C56 C57 131.2(2) . . ?
C58 C56 C62 116.1(2) . . ?
C62 C56 C57 112.7(2) . . ?
C54 C57 H57A 110.8 . . ?
C54 C57 H57B 110.8 . . ?
C56 C57 C54 104.5(2) . . ?
C56 C57 H57A 110.8 . . ?
C56 C57 H57B 110.8 . . ?
H57A C57 H57B 108.9 . . ?
C56 C58 C59 121.2(2) . . ?
C56 C58 C63 143.9(2) . . ?
C59 C58 C63 94.86(19) . . ?
C58 C59 C60 124.8(2) . . ?
C58 C59 C64 92.5(2) . . ?
C60 C59 C64 142.7(2) . . ?
C59 C60 C61 114.4(2) . . ?
C59 C60 C77 121.8(2) . . ?
C61 C60 C77 123.8(2) . . ?
C60 C61 C83 121.6(2) . . ?
C62 C61 C60 120.4(2) . . ?
C62 C61 C83 117.9(2) . . ?
C56 C62 C55 110.3(2) . . ?
C56 C62 C61 123.0(2) . . ?
C61 C62 C55 126.7(2) . . ?
C58 C63 H63A 114.3 . . ?
C58 C63 H63B 114.3 . . ?
C58 C63 C64 85.84(18) . . ?
H63A C63 H63B 111.5 . . ?
C64 C63 H63A 114.3 . . ?
C64 C63 H63B 114.3 . . ?
N2 C64 C59 119.4(2) . . ?
N2 C64 C63 118.9(2) . . ?
N2 C64 H64 110.0 . . ?
C59 C64 C63 86.54(17) . . ?
C59 C64 H64 110.0 . . ?
C63 C64 H64 110.0 . . ?
N2 C65 C70 108.2(2) . . ?
C66 C65 N2 129.5(2) . . ?
C66 C65 C70 122.3(2) . . ?
C65 C66 H66 121.4 . . ?
C65 C66 C67 117.2(3) . . ?
C67 C66 H66 121.4 . . ?
C66 C67 H67 119.3 . . ?
C66 C67 C68 121.4(3) . . ?
C68 C67 H67 119.3 . . ?
C67 C68 H68 119.2 . . ?
C69 C68 C67 121.5(3) . . ?
C69 C68 H68 119.2 . . ?
C68 C69 H69 120.7 . . ?
C68 C69 C70 118.7(3) . . ?
C70 C69 H69 120.7 . . ?
C65 C70 C71 107.3(2) . . ?
C69 C70 C65 118.9(3) . . ?
C69 C70 C71 133.8(3) . . ?
C72 C71 C70 134.0(2) . . ?
C72 C71 C76 119.0(3) . . ?
C76 C71 C70 107.0(2) . . ?
C71 C72 H72 120.3 . . ?
C73 C72 C71 119.3(3) . . ?
C73 C72 H72 120.3 . . ?
C72 C73 H73 119.6 . . ?
C72 C73 C74 120.7(3) . . ?
C74 C73 H73 119.6 . . ?
C73 C74 H74 119.2 . . ?
C75 C74 C73 121.7(3) . . ?
C75 C74 H74 119.2 . . ?
C74 C75 H75 121.0 . . ?
C74 C75 C76 117.9(3) . . ?
C76 C75 H75 121.0 . . ?
N2 C76 C71 108.8(2) . . ?
C75 C76 N2 129.8(2) . . ?
C75 C76 C71 121.4(2) . . ?
C78 C77 C60 119.7(2) . . ?
C78 C77 C82 118.0(3) . . ?
C82 C77 C60 122.2(2) . . ?
C77 C78 H78 119.2 . . ?
C79 C78 C77 121.6(3) . . ?
C79 C78 H78 119.2 . . ?
C78 C79 H79 120.3 . . ?
C80 C79 C78 119.5(3) . . ?
C80 C79 H79 120.3 . . ?
C79 C80 H80 120.1 . . ?
C81 C80 C79 119.8(3) . . ?
C81 C80 H80 120.1 . . ?
C80 C81 H81 119.5 . . ?
C80 C81 C82 121.1(4) . . ?
C82 C81 H81 119.5 . . ?
C77 C82 H82 120.0 . . ?
C81 C82 C77 120.0(3) . . ?
C81 C82 H82 120.0 . . ?
C84 C83 C61 179.3(3) . . ?
C83 C84 C85 175.9(3) . . ?
C86 C85 C84 120.8(2) . . ?
C86 C85 C90 118.7(3) . . ?
C90 C85 C84 120.5(3) . . ?
C85 C86 H86 119.7 . . ?
C85 C86 C87 120.6(3) . . ?
C87 C86 H86 119.7 . . ?
C86 C87 H87 120.2 . . ?
C88 C87 C86 119.7(3) . . ?
C88 C87 H87 120.2 . . ?
C87 C88 H88 119.8 . . ?
C87 C88 C89 120.5(3) . . ?
C89 C88 H88 119.8 . . ?
C88 C89 H89 119.9 . . ?
C88 C89 C90 120.2(3) . . ?
C90 C89 H89 119.9 . . ?
C85 C90 C89 120.3(3) . . ?
C85 C90 H90 119.9 . . ?
C89 C90 H90 119.9 . . ?

loop_
_geom_bond_atom_site_label_1
_geom_bond_atom_site_label_2
_geom_bond_distance
_geom_bond_site_symmetry_2
_geom_bond_publ_flag
O1 C2 1.467(3) . ?
O1 C4 1.334(3) . ?
O2 C4 1.195(3) . ?
O3 C6 1.458(3) . ?
O3 C8 1.335(3) . ?
O4 C8 1.189(3) . ?
N1 C19 1.442(3) . ?
N1 C20 1.394(3) . ?
N1 C31 1.391(3) . ?
C1 H1A 0.9600 . ?
C1 H1B 0.9600 . ?
C1 H1C 0.9600 . ?
C1 C2 1.506(5) . ?
C2 H2 0.9800 . ?
C2 C3 1.507(5) . ?
C3 H3A 0.9600 . ?
C3 H3B 0.9600 . ?
C3 H3C 0.9600 . ?
C4 C9 1.517(3) . ?
C5 H5A 0.9600 . ?
C5 H5B 0.9600 . ?
C5 H5C 0.9600 . ?
C5 C6 1.489(4) . ?
C6 H6 0.9800 . ?
C6 C7 1.486(5) . ?
C7 H7A 0.9600 . ?
C7 H7B 0.9600 . ?
C7 H7C 0.9600 . ?
C8 C9 1.522(3) . ?
C9 C10 1.543(3) . ?
C9 C13 1.553(3) . ?
C10 H10A 0.9700 . ?
C10 H10B 0.9700 . ?
C10 C11 1.498(3) . ?
C11 C12 1.388(3) . ?
C11 C14 1.377(3) . ?
C12 C13 1.508(3) . ?
C12 C17 1.409(3) . ?
C13 H13A 0.9700 . ?
C13 H13B 0.9700 . ?
C14 C15 1.381(3) . ?
C14 C18 1.515(3) . ?
C15 C16 1.398(3) . ?
C15 C19 1.531(3) . ?
C16 C17 1.427(3) . ?
C16 C32 1.484(3) . ?
C17 C38 1.433(4) . ?
C18 H18A 0.9700 . ?
C18 H18B 0.9700 . ?
C18 C19 1.578(3) . ?
C19 H19 0.9800 . ?
C20 C21 1.386(3) . ?
C20 C25 1.407(3) . ?
C21 H21 0.9300 . ?
C21 C22 1.383(3) . ?
C22 H22 0.9300 . ?
C22 C23 1.386(4) . ?
C23 H23 0.9300 . ?
C23 C24 1.369(4) . ?
C24 H24 0.9300 . ?
C24 C25 1.387(3) . ?
C25 C26 1.439(3) . ?
C26 C27 1.395(3) . ?
C26 C31 1.400(3) . ?
C27 H27 0.9300 . ?
C27 C28 1.372(4) . ?
C28 H28 0.9300 . ?
C28 C29 1.380(4) . ?
C29 H29 0.9300 . ?
C29 C30 1.374(3) . ?
C30 H30 0.9300 . ?
C30 C31 1.391(3) . ?
C32 C33 1.391(3) . ?
C32 C37 1.393(3) . ?
C33 H33 0.9300 . ?
C33 C34 1.375(3) . ?
C34 H34 0.9300 . ?
C34 C35 1.372(4) . ?
C35 H35 0.9300 . ?
C35 C36 1.374(4) . ?
C36 H36 0.9300 . ?
C36 C37 1.379(4) . ?
C37 H37 0.9300 . ?
C38 C39 1.204(3) . ?
C39 C40 1.431(4) . ?
C40 C41 1.377(4) . ?
C40 C45 1.388(3) . ?
C41 H41 0.9300 . ?
C41 C42 1.381(4) . ?
C42 H42 0.9300 . ?
C42 C43 1.362(4) . ?
C43 H43 0.9300 . ?
C43 C44 1.362(4) . ?
C44 H44 0.9300 . ?
C44 C45 1.383(4) . ?
C45 H45 0.9300 . ?
O5 C47 1.461(3) . ?
O5 C52 1.340(3) . ?
O6 C52 1.180(4) . ?
O7 C50 1.472(3) . ?
O7 C53 1.309(3) . ?
O8 C53 1.194(3) . ?
N2 C64 1.441(3) . ?
N2 C65 1.394(3) . ?
N2 C76 1.388(3) . ?
C46 H46A 0.9600 . ?
C46 H46B 0.9600 . ?
C46 H46C 0.9600 . ?
C46 C47 1.482(4) . ?
C47 H47 0.9800 . ?
C47 C48 1.489(5) . ?
C48 H48A 0.9600 . ?
C48 H48B 0.9600 . ?
C48 H48C 0.9600 . ?
C49 H49A 0.9600 . ?
C49 H49B 0.9600 . ?
C49 H49C 0.9600 . ?
C49 C50 1.438(5) . ?
C50 H50 0.9800 . ?
C50 C51 1.462(5) . ?
C51 H51A 0.9600 . ?
C51 H51B 0.9600 . ?
C51 H51C 0.9600 . ?
C52 C54 1.510(4) . ?
C53 C54 1.498(4) . ?
C54 C55 1.564(4) . ?
C54 C57 1.549(3) . ?
C55 H55A 0.9700 . ?
C55 H55B 0.9700 . ?
C55 C62 1.505(3) . ?
C56 C57 1.493(4) . ?
C56 C58 1.372(3) . ?
C56 C62 1.395(3) . ?
C57 H57A 0.9700 . ?
C57 H57B 0.9700 . ?
C58 C59 1.383(3) . ?
C58 C63 1.509(3) . ?
C59 C60 1.384(3) . ?
C59 C64 1.528(3) . ?
C60 C61 1.420(3) . ?
C60 C77 1.489(3) . ?
C61 C62 1.407(3) . ?
C61 C83 1.434(4) . ?
C63 H63A 0.9700 . ?
C63 H63B 0.9700 . ?
C63 C64 1.582(3) . ?
C64 H64 0.9800 . ?
C65 C66 1.380(3) . ?
C65 C70 1.404(3) . ?
C66 H66 0.9300 . ?
C66 C67 1.381(3) . ?
C67 H67 0.9300 . ?
C67 C68 1.382(4) . ?
C68 H68 0.9300 . ?
C68 C69 1.368(4) . ?
C69 H69 0.9300 . ?
C69 C70 1.398(3) . ?
C70 C71 1.435(3) . ?
C71 C72 1.397(4) . ?
C71 C76 1.401(3) . ?
C72 H72 0.9300 . ?
C72 C73 1.367(4) . ?
C73 H73 0.9300 . ?
C73 C74 1.383(4) . ?
C74 H74 0.9300 . ?
C74 C75 1.371(4) . ?
C75 H75 0.9300 . ?
C75 C76 1.386(3) . ?
C77 C78 1.386(3) . ?
C77 C82 1.389(4) . ?
C78 H78 0.9300 . ?
C78 C79 1.380(4) . ?
C79 H79 0.9300 . ?
C79 C80 1.372(5) . ?
C80 H80 0.9300 . ?
C80 C81 1.365(5) . ?
C81 H81 0.9300 . ?
C81 C82 1.383(4) . ?
C82 H82 0.9300 . ?
C83 C84 1.210(4) . ?
C84 C85 1.428(4) . ?
C85 C86 1.366(4) . ?
C85 C90 1.373(3) . ?
C86 H86 0.9300 . ?
C86 C87 1.388(4) . ?
C87 H87 0.9300 . ?
C87 C88 1.351(4) . ?
C88 H88 0.9300 . ?
C88 C89 1.355(4) . ?
C89 H89 0.9300 . ?
C89 C90 1.378(4) . ?
C90 H90 0.9300 . ?

loop_
_geom_torsion_atom_site_label_1
_geom_torsion_atom_site_label_2
_geom_torsion_atom_site_label_3
_geom_torsion_atom_site_label_4
_geom_torsion
_geom_torsion_site_symmetry_1
_geom_torsion_site_symmetry_2
_geom_torsion_site_symmetry_3
_geom_torsion_site_symmetry_4
_geom_torsion_publ_flag
O1 C4 C9 C8 -63.0(3) . . . . ?
O1 C4 C9 C10 57.6(3) . . . . ?
O1 C4 C9 C13 176.8(2) . . . . ?
O2 C4 C9 C8 118.2(3) . . . . ?
O2 C4 C9 C10 -121.1(3) . . . . ?
O2 C4 C9 C13 -1.9(4) . . . . ?
O3 C8 C9 C4 -50.5(3) . . . . ?
O3 C8 C9 C10 -172.8(2) . . . . ?
O3 C8 C9 C13 72.0(2) . . . . ?
O4 C8 C9 C4 129.6(3) . . . . ?
O4 C8 C9 C10 7.2(4) . . . . ?
O4 C8 C9 C13 -107.9(3) . . . . ?
N1 C20 C21 C22 -177.6(2) . . . . ?
N1 C20 C25 C24 179.1(2) . . . . ?
N1 C20 C25 C26 0.7(3) . . . . ?
C2 O1 C4 O2 -4.3(4) . . . . ?
C2 O1 C4 C9 177.0(3) . . . . ?
C4 O1 C2 C1 -84.9(3) . . . . ?
C4 O1 C2 C3 153.2(3) . . . . ?
C4 C9 C10 C11 144.7(2) . . . . ?
C4 C9 C13 C12 -144.9(2) . . . . ?
C6 O3 C8 O4 -1.6(4) . . . . ?
C6 O3 C8 C9 178.4(2) . . . . ?
C8 O3 C6 C5 -159.0(3) . . . . ?
C8 O3 C6 C7 78.3(4) . . . . ?
C8 C9 C10 C11 -96.2(2) . . . . ?
C8 C9 C13 C12 96.1(2) . . . . ?
C9 C10 C11 C12 -13.2(3) . . . . ?
C9 C10 C11 C14 167.4(2) . . . . ?
C10 C9 C13 C12 -21.7(2) . . . . ?
C10 C11 C12 C13 -0.7(3) . . . . ?
C10 C11 C12 C17 179.8(2) . . . . ?
C10 C11 C14 C15 -177.8(2) . . . . ?
C10 C11 C14 C18 -0.9(5) . . . . ?
C11 C12 C13 C9 14.3(3) . . . . ?
C11 C12 C17 C16 -1.9(3) . . . . ?
C11 C12 C17 C38 178.5(2) . . . . ?
C11 C14 C15 C16 -2.6(4) . . . . ?
C11 C14 C15 C19 174.4(2) . . . . ?
C11 C14 C18 C19 -173.7(3) . . . . ?
C12 C11 C14 C15 2.8(3) . . . . ?
C12 C11 C14 C18 179.7(3) . . . . ?
C13 C9 C10 C11 21.3(2) . . . . ?
C13 C12 C17 C16 178.7(2) . . . . ?
C13 C12 C17 C38 -0.8(3) . . . . ?
C14 C11 C12 C13 178.8(2) . . . . ?
C14 C11 C12 C17 -0.6(3) . . . . ?
C14 C15 C16 C17 0.0(3) . . . . ?
C14 C15 C16 C32 178.4(2) . . . . ?
C14 C15 C19 N1 125.0(2) . . . . ?
C14 C15 C19 C18 3.63(18) . . . . ?
C14 C18 C19 N1 -126.0(2) . . . . ?
C14 C18 C19 C15 -3.32(16) . . . . ?
C15 C14 C18 C19 3.68(18) . . . . ?
C15 C16 C17 C12 2.2(3) . . . . ?
C15 C16 C17 C38 -178.3(2) . . . . ?
C15 C16 C32 C33 -28.9(3) . . . . ?
C15 C16 C32 C37 151.0(2) . . . . ?
C16 C15 C19 N1 -59.1(4) . . . . ?
C16 C15 C19 C18 179.5(3) . . . . ?
C16 C32 C33 C34 -178.2(2) . . . . ?
C16 C32 C37 C36 177.8(2) . . . . ?
C17 C12 C13 C9 -166.3(2) . . . . ?
C17 C16 C32 C33 149.4(2) . . . . ?
C17 C16 C32 C37 -30.7(3) . . . . ?
C18 C14 C15 C16 179.3(2) . . . . ?
C18 C14 C15 C19 -3.79(19) . . . . ?
C19 N1 C20 C21 7.2(4) . . . . ?
C19 N1 C20 C25 -171.8(2) . . . . ?
C19 N1 C31 C26 171.6(2) . . . . ?
C19 N1 C31 C30 -7.9(4) . . . . ?
C19 C15 C16 C17 -175.0(3) . . . . ?
C19 C15 C16 C32 3.4(4) . . . . ?
C20 N1 C19 C15 -49.3(3) . . . . ?
C20 N1 C19 C18 54.6(3) . . . . ?
C20 N1 C31 C26 0.3(3) . . . . ?
C20 N1 C31 C30 -179.1(3) . . . . ?
C20 C21 C22 C23 -1.6(4) . . . . ?
C20 C25 C26 C27 176.8(3) . . . . ?
C20 C25 C26 C31 -0.5(3) . . . . ?
C21 C20 C25 C24 0.0(4) . . . . ?
C21 C20 C25 C26 -178.4(2) . . . . ?
C21 C22 C23 C24 0.6(4) . . . . ?
C22 C23 C24 C25 0.8(4) . . . . ?
C23 C24 C25 C20 -1.1(4) . . . . ?
C23 C24 C25 C26 176.8(3) . . . . ?
C24 C25 C26 C27 -1.3(5) . . . . ?
C24 C25 C26 C31 -178.6(3) . . . . ?
C25 C20 C21 C22 1.3(4) . . . . ?
C25 C26 C27 C28 -177.2(3) . . . . ?
C25 C26 C31 N1 0.1(3) . . . . ?
C25 C26 C31 C30 179.6(2) . . . . ?
C26 C27 C28 C29 -1.7(5) . . . . ?
C27 C26 C31 N1 -177.6(2) . . . . ?
C27 C26 C31 C30 1.9(4) . . . . ?
C27 C28 C29 C30 2.1(5) . . . . ?
C28 C29 C30 C31 -0.4(4) . . . . ?
C29 C30 C31 N1 177.8(3) . . . . ?
C29 C30 C31 C26 -1.6(4) . . . . ?
C31 N1 C19 C15 141.0(2) . . . . ?
C31 N1 C19 C18 -115.2(3) . . . . ?
C31 N1 C20 C21 178.4(3) . . . . ?
C31 N1 C20 C25 -0.6(3) . . . . ?
C31 C26 C27 C28 -0.2(4) . . . . ?
C32 C16 C17 C12 -176.2(2) . . . . ?
C32 C16 C17 C38 3.3(3) . . . . ?
C32 C33 C34 C35 0.4(4) . . . . ?
C33 C32 C37 C36 -2.3(4) . . . . ?
C33 C34 C35 C36 -2.3(4) . . . . ?
C34 C35 C36 C37 1.9(4) . . . . ?
C35 C36 C37 C32 0.4(4) . . . . ?
C37 C32 C33 C34 1.9(3) . . . . ?
C39 C40 C41 C42 178.1(3) . . . . ?
C39 C40 C45 C44 -178.0(3) . . . . ?
C40 C41 C42 C43 0.3(5) . . . . ?
C41 C40 C45 C44 0.8(4) . . . . ?
C41 C42 C43 C44 0.1(5) . . . . ?
C42 C43 C44 C45 -0.1(5) . . . . ?
C43 C44 C45 C40 -0.4(5) . . . . ?
C45 C40 C41 C42 -0.7(4) . . . . ?
O5 C52 C54 C53 -53.3(3) . . . . ?
O5 C52 C54 C55 -175.1(2) . . . . ?
O5 C52 C54 C57 67.8(3) . . . . ?
O6 C52 C54 C53 126.9(4) . . . . ?
O6 C52 C54 C55 5.0(4) . . . . ?
O6 C52 C54 C57 -112.1(4) . . . . ?
O7 C53 C54 C52 -63.1(3) . . . . ?
O7 C53 C54 C55 57.7(3) . . . . ?
O7 C53 C54 C57 176.6(2) . . . . ?
O8 C53 C54 C52 115.8(3) . . . . ?
O8 C53 C54 C55 -123.4(3) . . . . ?
O8 C53 C54 C57 -4.5(4) . . . . ?
N2 C65 C66 C67 179.1(3) . . . . ?
N2 C65 C70 C69 -179.8(2) . . . . ?
N2 C65 C70 C71 -1.6(3) . . . . ?
C47 O5 C52 O6 -0.7(4) . . . . ?
C47 O5 C52 C54 179.5(2) . . . . ?
C50 O7 C53 O8 -0.8(5) . . . . ?
C50 O7 C53 C54 178.1(3) . . . . ?
C52 O5 C47 C46 -82.3(4) . . . . ?
C52 O5 C47 C48 157.8(3) . . . . ?
C52 C54 C55 C62 -108.7(3) . . . . ?
C52 C54 C57 C56 109.1(3) . . . . ?
C53 O7 C50 C49 -116.2(4) . . . . ?
C53 O7 C50 C51 120.9(4) . . . . ?
C53 C54 C55 C62 132.4(3) . . . . ?
C53 C54 C57 C56 -132.5(3) . . . . ?
C54 C55 C62 C56 -7.0(3) . . . . ?
C54 C55 C62 C61 175.1(3) . . . . ?
C55 C54 C57 C56 -10.4(3) . . . . ?
C56 C58 C59 C60 2.3(4) . . . . ?
C56 C58 C59 C64 -177.7(2) . . . . ?
C56 C58 C63 C64 178.7(4) . . . . ?
C57 C54 C55 C62 10.6(3) . . . . ?
C57 C56 C58 C59 -178.8(3) . . . . ?
C57 C56 C58 C63 -2.0(6) . . . . ?
C57 C56 C62 C55 0.3(4) . . . . ?
C57 C56 C62 C61 178.4(3) . . . . ?
C58 C56 C57 C54 -176.1(3) . . . . ?
C58 C56 C62 C55 -177.5(2) . . . . ?
C58 C56 C62 C61 0.5(4) . . . . ?
C58 C59 C60 C61 -1.9(4) . . . . ?
C58 C59 C60 C77 177.0(2) . . . . ?
C58 C59 C64 N2 -125.4(2) . . . . ?
C58 C59 C64 C63 -3.9(2) . . . . ?
C58 C63 C64 N2 125.5(2) . . . . ?
C58 C63 C64 C59 3.61(18) . . . . ?
C59 C58 C63 C64 -4.0(2) . . . . ?
C59 C60 C61 C62 0.8(3) . . . . ?
C59 C60 C61 C83 -176.5(2) . . . . ?
C59 C60 C77 C78 37.4(3) . . . . ?
C59 C60 C77 C82 -139.9(3) . . . . ?
C60 C59 C64 N2 54.5(5) . . . . ?
C60 C59 C64 C63 176.0(3) . . . . ?
C60 C61 C62 C55 177.5(3) . . . . ?
C60 C61 C62 C56 -0.2(4) . . . . ?
C60 C77 C78 C79 179.9(3) . . . . ?
C60 C77 C82 C81 179.9(3) . . . . ?
C61 C60 C77 C78 -143.9(3) . . . . ?
C61 C60 C77 C82 38.8(4) . . . . ?
C62 C56 C57 C54 6.5(3) . . . . ?
C62 C56 C58 C59 -1.5(4) . . . . ?
C62 C56 C58 C63 175.4(3) . . . . ?
C63 C58 C59 C60 -175.8(2) . . . . ?
C63 C58 C59 C64 4.1(2) . . . . ?
C64 N2 C65 C66 5.2(4) . . . . ?
C64 N2 C65 C70 -175.1(2) . . . . ?
C64 N2 C76 C71 175.8(2) . . . . ?
C64 N2 C76 C75 -4.4(4) . . . . ?
C64 C59 C60 C61 178.2(3) . . . . ?
C64 C59 C60 C77 -3.0(5) . . . . ?
C65 N2 C64 C59 -144.0(2) . . . . ?
C65 N2 C64 C63 112.5(3) . . . . ?
C65 N2 C76 C71 -0.4(3) . . . . ?
C65 N2 C76 C75 179.4(3) . . . . ?
C65 C66 C67 C68 1.4(4) . . . . ?
C65 C70 C71 C72 -177.5(3) . . . . ?
C65 C70 C71 C76 1.3(3) . . . . ?
C66 C65 C70 C69 0.0(4) . . . . ?
C66 C65 C70 C71 178.2(2) . . . . ?
C66 C67 C68 C69 -1.4(5) . . . . ?
C67 C68 C69 C70 0.7(5) . . . . ?
C68 C69 C70 C65 0.0(4) . . . . ?
C68 C69 C70 C71 -177.6(3) . . . . ?
C69 C70 C71 C72 0.4(5) . . . . ?
C69 C70 C71 C76 179.2(3) . . . . ?
C70 C65 C66 C67 -0.7(4) . . . . ?
C70 C71 C72 C73 179.8(3) . . . . ?
C70 C71 C76 N2 -0.6(3) . . . . ?
C70 C71 C76 C75 179.6(2) . . . . ?
C71 C72 C73 C74 -0.4(5) . . . . ?
C72 C71 C76 N2 178.5(2) . . . . ?
C72 C71 C76 C75 -1.4(4) . . . . ?
C72 C73 C74 C75 0.0(5) . . . . ?
C73 C74 C75 C76 -0.3(5) . . . . ?
C74 C75 C76 N2 -178.8(3) . . . . ?
C74 C75 C76 C71 1.0(4) . . . . ?
C76 N2 C64 C59 40.3(4) . . . . ?
C76 N2 C64 C63 -63.1(3) . . . . ?
C76 N2 C65 C66 -178.5(3) . . . . ?
C76 N2 C65 C70 1.2(3) . . . . ?
C76 C71 C72 C73 1.1(4) . . . . ?
C77 C60 C61 C62 -178.0(2) . . . . ?
C77 C60 C61 C83 4.6(4) . . . . ?
C77 C78 C79 C80 0.9(5) . . . . ?
C78 C77 C82 C81 2.5(4) . . . . ?
C78 C79 C80 C81 0.9(6) . . . . ?
C79 C80 C81 C82 -1.0(6) . . . . ?
C80 C81 C82 C77 -0.8(5) . . . . ?
C82 C77 C78 C79 -2.6(4) . . . . ?
C83 C61 C62 C55 -5.1(4) . . . . ?
C83 C61 C62 C56 177.2(2) . . . . ?
C84 C85 C86 C87 -179.2(3) . . . . ?
C84 C85 C90 C89 177.7(3) . . . . ?
C85 C86 C87 C88 1.2(5) . . . . ?
C86 C85 C90 C89 -0.8(4) . . . . ?
C86 C87 C88 C89 -0.2(5) . . . . ?
C87 C88 C89 C90 -1.4(5) . . . . ?
C88 C89 C90 C85 1.9(5) . . . . ?
C90 C85 C86 C87 -0.7(4) . . . . ?
